data_1515046
loop_
_publ_author_name
'Dreiser, Jan'
'Pedersen, Kasper S.'
'Piamonteze, Cinthia'
'Rusponi, Stefano'
'Salman, Zaher'
'Ali, Md. Ehesan'
'Schau-Magnussen, Magnus'
'Thuesen, Christian Aa.'
'Piligkos, Stergios'
'Weihe, H\/ogni'
'Mutka, Hannu'
'Waldmann, Oliver'
'Oppeneer, Peter'
'Bendix, Jesper'
'Nolting, Frithjof'
'Brune, Harald'

_publ_section_title
;
 Direct observation of a ferri-to-ferromagnetic transition in a
 fluoride-bridged 3d--4f molecular cluster
;
_journal_issue 4
_journal_name_full 'Chemical Science'
_journal_page_first 1024
_journal_paper_doi 10.1039/c2sc00794k
_journal_volume 3
_journal_year 2012
_chemical_formula_moiety 'C50 H28 Cr Dy2 F38 N5 O16'
_chemical_formula_sum 'C50 H28 Cr Dy2 F38 N5 O16'
_chemical_formula_weight 2053.77
_chemical_name_systematic
;
?
;
_space_group_IT_number 15
_symmetry_cell_setting monoclinic
_symmetry_space_group_name_Hall '-C 2yc'
_symmetry_space_group_name_H-M 'C 1 2/c 1'
_atom_sites_solution_hydrogens geom
_atom_sites_solution_primary direct
_atom_sites_solution_secondary difmap
_audit_creation_method SHELXL-97
_cell_angle_alpha 90.00
_cell_angle_beta 115.474(9)
_cell_angle_gamma 90.00
_cell_formula_units_Z 4
_cell_length_a 26.3208(13)
_cell_length_b 15.7874(15)
_cell_length_c 18.718(3)
_cell_measurement_reflns_used 31654
_cell_measurement_temperature 122(1)
_cell_measurement_theta_max 27.53
_cell_measurement_theta_min 1.55
_cell_volume 7021.8(15)
_computing_cell_refinement 'COLLECT (Nonius, 1999)'
_computing_data_collection 'COLLECT (Nonius, 1999)'
_computing_data_reduction 'EvalCCD (Duisenberg et al., 2003)'
_computing_molecular_graphics 'Ortep-3 (Farrugia, 1997)'
_computing_publication_material SHELXL-97
_computing_structure_refinement 'SHELXL-97 (Sheldrick, 2008)'
_computing_structure_solution 'SHELXS-97 (Sheldrick, 2008)'
_diffrn_ambient_temperature 122(1)
_diffrn_measured_fraction_theta_full 1.000
_diffrn_measured_fraction_theta_max 1.000
_diffrn_measurement_device_type 'Nonius KappaCCD area-detector'
_diffrn_measurement_method '\w and \f scans'
_diffrn_radiation_monochromator graphite
_diffrn_radiation_source 'fine-focus sealed tube'
_diffrn_radiation_type MoK\a
_diffrn_radiation_wavelength 0.71073
_diffrn_reflns_av_R_equivalents 0.1035
_diffrn_reflns_av_sigmaI/netI 0.0423
_diffrn_reflns_limit_h_max 34
_diffrn_reflns_limit_h_min -34
_diffrn_reflns_limit_k_max 20
_diffrn_reflns_limit_k_min -19
_diffrn_reflns_limit_l_max 24
_diffrn_reflns_limit_l_min -24
_diffrn_reflns_number 73764
_diffrn_reflns_theta_full 27.50
_diffrn_reflns_theta_max 27.50
_diffrn_reflns_theta_min 1.55
_exptl_absorpt_coefficient_mu 2.424
_exptl_absorpt_correction_T_max 0.887
_exptl_absorpt_correction_T_min 0.531
_exptl_absorpt_correction_type integration
_exptl_absorpt_process_details
;
Gaussian integration (Coppens, 1970)
;
_exptl_crystal_colour pink
_exptl_crystal_density_diffrn 1.943
_exptl_crystal_density_method 'not measured'
_exptl_crystal_description prism
_exptl_crystal_F_000 3956
_exptl_crystal_size_max 0.45
_exptl_crystal_size_mid 0.10
_exptl_crystal_size_min 0.09
_refine_diff_density_max 1.562
_refine_diff_density_min -.836
_refine_diff_density_rms .137
_refine_ls_extinction_method none
_refine_ls_goodness_of_fit_ref 1.074
_refine_ls_hydrogen_treatment mixed
_refine_ls_matrix_type full
_refine_ls_number_parameters 534
_refine_ls_number_reflns 8075
_refine_ls_number_restraints 3
_refine_ls_restrained_S_all 1.074
_refine_ls_R_factor_all 0.0619
_refine_ls_R_factor_gt 0.0414
_refine_ls_shift/su_max 0.002
_refine_ls_shift/su_mean 0.000
_refine_ls_structure_factor_coef Fsqd
_refine_ls_weighting_details 'calc w=1/[\s^2^(Fo^2^)+(0.0412P)^2^+38.3649P] where P=(Fo^2^+2Fc^2^)/3'
_refine_ls_weighting_scheme calc
_refine_ls_wR_factor_gt 0.0954
_refine_ls_wR_factor_ref 0.1073
_reflns_number_gt 6301
_reflns_number_total 8075
_reflns_threshold_expression >2sigma(I)
_cod_data_source_file c2sc00794k.txt
_cod_data_source_block kcd699_I
_cod_depositor_comments
;
The following automatic conversions were performed:

'_symmetry_cell_setting' value 'Monoclinic' changed to 'monoclinic'
according to
/usr/data/users/saulius/automatic-downloads/retrospective/RSC/lib/dictionaries/cif_core.dic
dictionary named 'cif_core.dic' version 2.4.2 from 2011-04-26.

Automatic conversion script
Id: cif_fix_values 2281 2013-09-26 08:29:07Z andrius 
;
_cod_original_cell_volume 7021.9(13)
_cod_original_sg_symbol_H-M 'C 2/c'
_cod_database_code 1515046

loop_
_symmetry_equiv_pos_as_xyz
'x, y, z'
'-x, y, -z+1/2'
'x+1/2, y+1/2, z'
'-x+1/2, y+1/2, -z+1/2'
'-x, -y, -z'
'x, -y, z-1/2'
'-x+1/2, -y+1/2, -z'
'x+1/2, -y+1/2, z-1/2'

loop_
_atom_site_label
_atom_site_type_symbol
_atom_site_fract_x
_atom_site_fract_y
_atom_site_fract_z
_atom_site_U_iso_or_equiv
_atom_site_adp_type
_atom_site_occupancy
_atom_site_symmetry_multiplicity
_atom_site_calc_flag
_atom_site_refinement_flags
_atom_site_disorder_assembly
_atom_site_disorder_group
Cr1 Cr 0.0000 0.70288(6) 0.2500 0.0264(2) Uani 1 2 d S . .
F1 F 0.04136(9) 0.70293(15) 0.18793(15) 0.0311(5) Uani 1 1 d . . .
Dy1 Dy 0.095881(8) 0.697757(14) 0.118101(13) 0.03328(8) Uani 1 1 d . . .
N1 N 0.05240(14) 0.6089(2) 0.3212(2) 0.0311(8) Uani 1 1 d . . .
N2 N 0.05314(15) 0.7961(2) 0.3214(2) 0.0326(8) Uani 1 1 d . . .
O1 O 0.00136(14) 0.7247(3) 0.0232(2) 0.0474(9) Uani 1 1 d . . .
O2 O 0.09797(16) 0.7409(3) 0.0007(2) 0.0575(10) Uani 1 1 d . . .
O3 O 0.15636(12) 0.6627(2) 0.2480(2) 0.0412(8) Uani 1 1 d . . .
O4 O 0.16199(13) 0.5972(2) 0.1110(2) 0.0509(9) Uani 1 1 d . . .
O5 O 0.08928(13) 0.8415(2) 0.1405(2) 0.0385(7) Uani 1 1 d . . .
O6 O 0.18424(14) 0.7629(3) 0.1474(2) 0.0531(9) Uani 1 1 d . . .
C1 C 0.06732(18) 0.5428(3) 0.2888(3) 0.0395(11) Uani 1 1 d . . .
H1 H 0.0556 0.5421 0.2332 0.047 Uiso 1 1 calc R . .
C2 C 0.0992(2) 0.4760(3) 0.3339(4) 0.0476(13) Uani 1 1 d . . .
H2 H 0.1089 0.4302 0.3091 0.057 Uiso 1 1 calc R . .
C3 C 0.1167(2) 0.4762(3) 0.4138(4) 0.0520(14) Uani 1 1 d . . .
H3 H 0.1382 0.4305 0.4453 0.062 Uiso 1 1 calc R . .
C4 C 0.1025(2) 0.5440(4) 0.4482(3) 0.0493(13) Uani 1 1 d . . .
H4 H 0.1149 0.5463 0.5039 0.059 Uiso 1 1 calc R . .
C5 C 0.06972(18) 0.6091(3) 0.3999(3) 0.0387(10) Uani 1 1 d . . .
H5 H 0.0593 0.6551 0.4235 0.046 Uiso 1 1 calc R . .
C6 C 0.0340(2) 0.8589(3) 0.3520(3) 0.0407(11) Uani 1 1 d . . .
H6 H -0.0044 0.8582 0.3432 0.049 Uiso 1 1 calc R . .
C7 C 0.0680(2) 0.9245(3) 0.3959(3) 0.0487(13) Uani 1 1 d . . .
H7 H 0.0528 0.9687 0.4153 0.058 Uiso 1 1 calc R . .
C8 C 0.1246(2) 0.9249(3) 0.4113(3) 0.0473(12) Uani 1 1 d . . .
H8 H 0.1488 0.9694 0.4412 0.057 Uiso 1 1 calc R . .
C9 C 0.14497(19) 0.8594(3) 0.3824(3) 0.0409(11) Uani 1 1 d . . .
H9 H 0.1837 0.8573 0.3931 0.049 Uiso 1 1 calc R . .
C10 C 0.10863(17) 0.7968(3) 0.3377(3) 0.0343(10) Uani 1 1 d . . .
H10 H 0.1230 0.7524 0.3175 0.041 Uiso 1 1 calc R . .
C11 C -0.0851(3) 0.7410(5) -0.0869(4) 0.0630(16) Uani 1 1 d . . .
C12 C -0.0208(2) 0.7451(3) -0.0481(3) 0.0463(12) Uani 1 1 d . . .
C13 C 0.0057(3) 0.7707(4) -0.0946(4) 0.0568(14) Uani 1 1 d . . .
H13 H -0.0162 0.7908 -0.1468 0.068 Uiso 1 1 calc R . .
C14 C 0.0632(3) 0.7672(4) -0.0656(4) 0.0519(13) Uani 1 1 d . . .
C15 C 0.0915(3) 0.7958(5) -0.1185(4) 0.0668(18) Uani 1 1 d . . .
C16 C 0.2374(2) 0.6522(4) 0.3675(3) 0.0521(14) Uani 1 1 d . . .
C17 C 0.20649(19) 0.6366(3) 0.2787(3) 0.0439(12) Uani 1 1 d . . .
C18 C 0.23600(19) 0.5975(4) 0.2414(3) 0.0501(13) Uani 1 1 d . . .
H18 H 0.2743 0.5824 0.2718 0.060 Uiso 1 1 calc R . .
C19 C 0.2108(2) 0.5801(4) 0.1609(4) 0.0542(14) Uani 1 1 d . . .
C20 C 0.2459(3) 0.5306(6) 0.1272(5) 0.076(2) Uani 1 1 d . . .
C21 C 0.0871(2) 0.9899(4) 0.1413(6) 0.074(2) Uani 1 1 d . . .
C22 C 0.1167(2) 0.9066(4) 0.1376(3) 0.0494(13) Uani 1 1 d . . .
C23 C 0.1679(2) 0.9101(4) 0.1347(4) 0.0593(15) Uani 1 1 d . . .
H23 H 0.1824 0.9631 0.1281 0.071 Uiso 1 1 calc R . .
C24 C 0.1985(2) 0.8368(5) 0.1414(3) 0.0565(15) Uani 1 1 d . . .
C25 C 0.2581(3) 0.8463(6) 0.1474(7) 0.094(3) Uani 1 1 d . . .
F2 F -0.10988(16) 0.7696(3) -0.1593(2) 0.0771(11) Uani 1 1 d . . .
F3 F -0.10149(19) 0.6605(4) -0.0910(4) 0.141(3) Uani 1 1 d . . .
F4 F -0.1059(2) 0.7793(5) -0.0447(3) 0.138(3) Uani 1 1 d . . .
F5 F 0.1310(3) 0.8498(4) -0.0836(4) 0.138(2) Uani 1 1 d . . .
F6 F 0.0578(3) 0.8406(5) -0.1798(4) 0.161(3) Uani 1 1 d . . .
F7 F 0.1111(3) 0.7360(3) -0.1424(4) 0.144(3) Uani 1 1 d . . .
F8 F 0.28563(13) 0.6108(2) 0.4029(2) 0.0720(11) Uani 1 1 d . . .
F9 F 0.20567(14) 0.6335(3) 0.4043(2) 0.0747(11) Uani 1 1 d . . .
F10 F 0.24986(16) 0.7343(2) 0.3815(2) 0.0763(11) Uani 1 1 d . . .
F11 F 0.22674(19) 0.4523(4) 0.1087(3) 0.120(2) Uani 1 1 d . . .
F12 F 0.30005(15) 0.5257(4) 0.1759(3) 0.1055(18) Uani 1 1 d . . .
F13 F 0.2425(2) 0.5639(5) 0.0611(3) 0.124(2) Uani 1 1 d . . .
F14 F 0.11850(19) 1.0578(3) 0.1456(5) 0.143(3) Uani 1 1 d . . .
F15 F 0.07379(18) 0.9925(3) 0.2007(3) 0.0931(14) Uani 1 1 d . . .
F16 F 0.03934(16) 0.9975(3) 0.0751(3) 0.0915(14) Uani 1 1 d . . .
F17 F 0.2657(2) 0.9124(5) 0.1140(5) 0.163(3) Uani 1 1 d . . .
F18 F 0.2705(4) 0.7868(6) 0.1143(10) 0.305(9) Uani 1 1 d . . .
F19 F 0.2947(2) 0.8491(9) 0.2140(5) 0.237(6) Uani 1 1 d . . .
N3 N 0.0442(5) 0.5314(8) 0.0618(7) 0.046(3) Uani 0.50 1 d PD A 1
O31 O 0.0707(6) 0.5519(13) 0.1304(10) 0.052(4) Uani 0.50 1 d PD A 1
O32 O 0.0424(3) 0.5822(5) 0.0108(5) 0.0519(18) Uani 0.50 1 d P A 1
O33 O 0.0228(3) 0.4597(5) 0.0443(5) 0.059(2) Uani 0.50 1 d P A 1
O50 O 0.0539(6) 0.5598(13) 0.1032(12) 0.052(4) Uani 0.50 1 d PD A 2
H50A H 0.082(5) 0.528(10) 0.127(9) 0.062 Uiso 0.50 1 d PD B 2
H50B H 0.040(7) 0.514(7) 0.080(9) 0.062 Uiso 0.50 1 d PD C 2

loop_
_atom_site_aniso_label
_atom_site_aniso_U_11
_atom_site_aniso_U_22
_atom_site_aniso_U_33
_atom_site_aniso_U_23
_atom_site_aniso_U_13
_atom_site_aniso_U_12
Cr1 0.0155(4) 0.0226(4) 0.0448(5) 0.000 0.0162(4) 0.000
F1 0.0193(11) 0.0290(13) 0.0494(14) 0.0004(11) 0.0189(11) 0.0001(9)
Dy1 0.01803(10) 0.03602(13) 0.05002(14) -0.00575(10) 0.01866(9) -0.00347(8)
N1 0.0194(15) 0.0287(19) 0.049(2) 0.0025(16) 0.0186(15) 0.0013(14)
N2 0.0231(17) 0.0263(18) 0.052(2) -0.0038(17) 0.0199(16) -0.0026(14)
O1 0.0303(17) 0.066(2) 0.047(2) -0.0029(18) 0.0181(16) -0.0116(16)
O2 0.039(2) 0.081(3) 0.061(2) -0.008(2) 0.0304(19) -0.010(2)
O3 0.0175(14) 0.050(2) 0.056(2) -0.0130(16) 0.0152(14) 0.0029(14)
O4 0.0244(16) 0.065(2) 0.063(2) -0.0227(19) 0.0185(16) 0.0027(16)
O5 0.0277(15) 0.0340(17) 0.057(2) -0.0002(15) 0.0212(15) -0.0089(13)
O6 0.0270(17) 0.057(2) 0.083(3) -0.009(2) 0.0302(18) -0.0095(17)
C1 0.027(2) 0.035(2) 0.061(3) 0.001(2) 0.023(2) 0.0039(19)
C2 0.038(3) 0.037(3) 0.076(4) 0.005(3) 0.032(3) 0.011(2)
C3 0.041(3) 0.044(3) 0.072(4) 0.019(3) 0.026(3) 0.016(2)
C4 0.038(3) 0.055(3) 0.056(3) 0.015(3) 0.021(2) 0.012(2)
C5 0.024(2) 0.042(3) 0.050(3) 0.002(2) 0.017(2) 0.0023(19)
C6 0.032(2) 0.032(2) 0.067(3) -0.011(2) 0.029(2) -0.0043(19)
C7 0.045(3) 0.034(3) 0.075(4) -0.015(3) 0.032(3) -0.003(2)
C8 0.037(3) 0.037(3) 0.069(3) -0.015(2) 0.024(2) -0.015(2)
C9 0.024(2) 0.040(3) 0.061(3) -0.003(2) 0.020(2) -0.0072(19)
C10 0.0206(19) 0.033(2) 0.052(3) 0.000(2) 0.0186(19) -0.0019(17)
C11 0.045(3) 0.071(4) 0.066(4) 0.019(3) 0.017(3) 0.005(3)
C12 0.038(3) 0.044(3) 0.054(3) 0.002(2) 0.017(2) -0.002(2)
C13 0.053(3) 0.061(4) 0.059(3) 0.010(3) 0.027(3) 0.001(3)
C14 0.057(3) 0.051(3) 0.059(4) -0.008(3) 0.037(3) -0.009(3)
C15 0.074(4) 0.073(4) 0.070(4) -0.005(4) 0.047(4) -0.015(4)
C16 0.025(2) 0.060(4) 0.066(3) -0.010(3) 0.015(2) 0.010(2)
C17 0.023(2) 0.044(3) 0.060(3) -0.011(2) 0.014(2) 0.002(2)
C18 0.020(2) 0.060(3) 0.066(3) -0.014(3) 0.015(2) 0.007(2)
C19 0.029(2) 0.062(4) 0.075(4) -0.018(3) 0.026(3) 0.003(2)
C20 0.037(3) 0.107(6) 0.082(5) -0.028(4) 0.024(3) 0.024(3)
C21 0.034(3) 0.031(3) 0.141(7) 0.009(4) 0.022(4) -0.011(2)
C22 0.029(2) 0.049(3) 0.065(3) 0.003(3) 0.015(2) -0.012(2)
C23 0.038(3) 0.055(3) 0.087(4) 0.005(3) 0.029(3) -0.020(3)
C24 0.032(3) 0.088(4) 0.058(3) -0.014(3) 0.028(2) -0.027(3)
C25 0.047(4) 0.092(6) 0.169(9) -0.012(6) 0.071(6) -0.023(4)
F2 0.056(2) 0.090(3) 0.066(2) 0.025(2) 0.0069(18) 0.010(2)
F3 0.060(3) 0.130(4) 0.157(5) 0.075(4) -0.025(3) -0.045(3)
F4 0.060(3) 0.263(8) 0.079(3) 0.006(4) 0.019(2) 0.079(4)
F5 0.189(6) 0.133(5) 0.138(5) -0.032(4) 0.114(5) -0.096(5)
F6 0.136(5) 0.239(8) 0.152(5) 0.103(6) 0.105(5) 0.042(5)
F7 0.255(8) 0.068(3) 0.235(7) -0.012(4) 0.225(7) -0.013(4)
F8 0.0388(17) 0.089(3) 0.066(2) -0.0137(19) 0.0012(15) 0.0298(18)
F9 0.0429(18) 0.122(3) 0.056(2) -0.005(2) 0.0178(16) 0.002(2)
F10 0.060(2) 0.065(2) 0.081(3) -0.029(2) 0.0084(19) 0.0024(19)
F11 0.070(3) 0.116(4) 0.171(5) -0.075(4) 0.048(3) 0.019(3)
F12 0.0347(18) 0.173(5) 0.101(3) -0.054(3) 0.0225(19) 0.030(2)
F13 0.076(3) 0.222(7) 0.098(3) -0.019(4) 0.058(3) 0.043(4)
F14 0.060(3) 0.041(2) 0.315(8) 0.015(3) 0.069(4) -0.014(2)
F15 0.067(3) 0.065(3) 0.135(4) -0.039(3) 0.032(3) 0.005(2)
F16 0.052(2) 0.076(3) 0.128(4) 0.041(3) 0.022(2) 0.007(2)
F17 0.082(4) 0.210(7) 0.237(8) 0.053(6) 0.106(5) -0.028(4)
F18 0.166(8) 0.206(8) 0.69(3) -0.193(12) 0.316(14) -0.096(7)
F19 0.025(2) 0.481(18) 0.179(7) 0.110(9) 0.019(3) -0.024(5)
N3 0.038(6) 0.038(6) 0.073(8) -0.010(6) 0.033(6) -0.015(5)
O31 0.040(9) 0.048(8) 0.077(10) -0.019(8) 0.034(7) -0.006(7)
O32 0.043(4) 0.042(4) 0.064(5) -0.008(4) 0.016(4) 0.000(3)
O33 0.059(5) 0.045(4) 0.076(5) -0.023(4) 0.034(4) -0.019(4)
O50 0.017(6) 0.035(6) 0.091(13) 0.001(8) 0.013(7) 0.003(5)

loop_
_atom_type_symbol
_atom_type_description
_atom_type_scat_dispersion_real
_atom_type_scat_dispersion_imag
_atom_type_scat_source
C C .0033 .0016 'International Tables Vol C Tables 4.2.6.8 and 6.1.1.4'
H H .0000 .0000 'International Tables Vol C Tables 4.2.6.8 and 6.1.1.4'
Cr Cr .3209 .6236 'International Tables Vol C Tables 4.2.6.8 and 6.1.1.4'
Dy Dy -.1892 4.4098 'International Tables Vol C Tables 4.2.6.8 and 6.1.1.4'
F F .0171 .0103 'International Tables Vol C Tables 4.2.6.8 and 6.1.1.4'
N N .0061 .0033 'International Tables Vol C Tables 4.2.6.8 and 6.1.1.4'
O O .0106 .0060 'International Tables Vol C Tables 4.2.6.8 and 6.1.1.4'

loop_
_geom_angle_atom_site_label_1
_geom_angle_atom_site_label_2
_geom_angle_atom_site_label_3
_geom_angle
_geom_angle_site_symmetry_1
_geom_angle_site_symmetry_3
F1 Cr1 F1 179.95(15) 2 .
F1 Cr1 N2 89.36(12) 2 2
F1 Cr1 N2 90.61(12) . 2
F1 Cr1 N2 90.61(12) 2 .
F1 Cr1 N2 89.36(12) . .
N2 Cr1 N2 89.6(2) 2 .
F1 Cr1 N1 89.76(12) 2 2
F1 Cr1 N1 90.28(12) . 2
N2 Cr1 N1 90.90(15) 2 2
N2 Cr1 N1 179.37(14) . 2
F1 Cr1 N1 90.27(12) 2 .
F1 Cr1 N1 89.76(12) . .
N2 Cr1 N1 179.38(13) 2 .
N2 Cr1 N1 90.90(15) . .
N1 Cr1 N1 88.6(2) 2 .
Cr1 F1 Dy1 176.49(13) . .
F1 Dy1 O2 142.55(12) . .
F1 Dy1 O5 75.65(10) . .
O2 Dy1 O5 85.31(14) . .
F1 Dy1 O3 74.39(9) . .
O2 Dy1 O3 140.67(12) . .
O5 Dy1 O3 96.57(12) . .
F1 Dy1 O6 129.38(11) . .
O2 Dy1 O6 70.90(14) . .
O5 Dy1 O6 71.26(12) . .
O3 Dy1 O6 72.62(13) . .
F1 Dy1 O1 73.41(10) . .
O2 Dy1 O1 71.69(12) . .
O5 Dy1 O1 79.97(12) . .
O3 Dy1 O1 147.45(11) . .
O6 Dy1 O1 134.01(13) . .
F1 Dy1 O4 133.85(11) . .
O2 Dy1 O4 80.16(14) . .
O5 Dy1 O4 140.05(11) . .
O3 Dy1 O4 73.41(12) . .
O6 Dy1 O4 68.83(13) . .
O1 Dy1 O4 128.57(12) . .
F1 Dy1 O50 74.5(5) . .
O2 Dy1 O50 110.7(5) . .
O5 Dy1 O50 146.9(4) . .
O3 Dy1 O50 88.8(4) . .
O6 Dy1 O50 140.6(4) . .
O1 Dy1 O50 78.2(3) . .
O4 Dy1 O50 72.7(4) . .
F1 Dy1 O31 73.8(4) . .
O2 Dy1 O31 119.0(4) . .
O5 Dy1 O31 149.4(4) . .
O3 Dy1 O31 76.6(4) . .
O6 Dy1 O31 131.7(3) . .
O1 Dy1 O31 90.0(3) . .
O4 Dy1 O31 67.2(4) . .
O50 Dy1 O31 12.5(4) . .
F1 Dy1 O32 101.38(18) . .
O2 Dy1 O32 72.8(2) . .
O5 Dy1 O32 139.23(18) . .
O3 Dy1 O32 122.24(19) . .
O6 Dy1 O32 128.62(19) . .
O1 Dy1 O32 60.82(18) . .
O4 Dy1 O32 70.20(18) . .
O50 Dy1 O32 38.2(5) . .
O31 Dy1 O32 48.5(4) . .
C5 N1 C1 118.0(4) . .
C5 N1 Cr1 121.4(3) . .
C1 N1 Cr1 120.4(3) . .
C6 N2 C10 117.5(4) . .
C6 N2 Cr1 121.6(3) . .
C10 N2 Cr1 120.9(3) . .
C12 O1 Dy1 134.4(3) . .
C14 O2 Dy1 136.8(3) . .
C17 O3 Dy1 131.7(3) . .
C19 O4 Dy1 129.5(3) . .
C22 O5 Dy1 133.9(3) . .
C24 O6 Dy1 133.4(4) . .
N1 C1 C2 122.2(5) . .
N1 C1 H1 118.9 . .
C2 C1 H1 118.9 . .
C3 C2 C1 119.7(5) . .
C3 C2 H2 120.1 . .
C1 C2 H2 120.1 . .
C2 C3 C4 118.9(5) . .
C2 C3 H3 120.6 . .
C4 C3 H3 120.6 . .
C3 C4 C5 119.0(5) . .
C3 C4 H4 120.5 . .
C5 C4 H4 120.5 . .
N1 C5 C4 122.2(5) . .
N1 C5 H5 118.9 . .
C4 C5 H5 118.9 . .
N2 C6 C7 122.5(4) . .
N2 C6 H6 118.7 . .
C7 C6 H6 118.7 . .
C6 C7 C8 119.3(5) . .
C6 C7 H7 120.4 . .
C8 C7 H7 120.4 . .
C9 C8 C7 118.5(4) . .
C9 C8 H8 120.7 . .
C7 C8 H8 120.7 . .
C8 C9 C10 119.4(4) . .
C8 C9 H9 120.3 . .
C10 C9 H9 120.3 . .
N2 C10 C9 122.7(4) . .
N2 C10 H10 118.6 . .
C9 C10 H10 118.6 . .
F4 C11 F2 108.7(6) . .
F4 C11 F3 105.6(7) . .
F2 C11 F3 105.3(6) . .
F4 C11 C12 111.4(6) . .
F2 C11 C12 115.9(5) . .
F3 C11 C12 109.4(5) . .
O1 C12 C13 128.0(5) . .
O1 C12 C11 114.3(5) . .
C13 C12 C11 117.7(5) . .
C14 C13 C12 120.4(6) . .
C14 C13 H13 119.8 . .
C12 C13 H13 119.8 . .
O2 C14 C13 128.0(5) . .
O2 C14 C15 112.7(5) . .
C13 C14 C15 119.3(6) . .
F7 C15 F5 108.3(7) . .
F7 C15 F6 108.8(7) . .
F5 C15 F6 100.5(7) . .
F7 C15 C14 113.4(6) . .
F5 C15 C14 112.1(6) . .
F6 C15 C14 112.9(6) . .
F9 C16 F8 108.3(5) . .
F9 C16 F10 105.7(5) . .
F8 C16 F10 106.2(4) . .
F9 C16 C17 111.8(4) . .
F8 C16 C17 114.4(4) . .
F10 C16 C17 109.9(5) . .
O3 C17 C18 128.0(5) . .
O3 C17 C16 114.1(4) . .
C18 C17 C16 117.9(4) . .
C19 C18 C17 121.5(4) . .
C19 C18 H18 119.3 . .
C17 C18 H18 119.3 . .
O4 C19 C18 128.9(5) . .
O4 C19 C20 114.0(5) . .
C18 C19 C20 117.1(5) . .
F13 C20 F12 106.9(6) . .
F13 C20 F11 105.3(6) . .
F12 C20 F11 107.5(6) . .
F13 C20 C19 112.0(6) . .
F12 C20 C19 113.9(6) . .
F11 C20 C19 110.7(6) . .
F15 C21 F14 108.1(7) . .
F15 C21 F16 107.2(6) . .
F14 C21 F16 107.2(6) . .
F15 C21 C22 113.0(6) . .
F14 C21 C22 112.1(5) . .
F16 C21 C22 109.0(6) . .
O5 C22 C23 128.2(6) . .
O5 C22 C21 112.4(4) . .
C23 C22 C21 119.3(5) . .
C22 C23 C24 120.5(5) . .
C22 C23 H23 119.8 . .
C24 C23 H23 119.8 . .
O6 C24 C23 127.1(4) . .
O6 C24 C25 115.1(6) . .
C23 C24 C25 117.7(6) . .
F19 C25 F18 106.3(11) . .
F19 C25 F17 104.7(9) . .
F18 C25 F17 104.2(10) . .
F19 C25 C24 114.7(8) . .
F18 C25 C24 111.6(7) . .
F17 C25 C24 114.5(8) . .
O31 N3 O32 117.3(15) . .
O31 N3 O33 120.7(14) . .
O32 N3 O33 121.8(11) . .
N3 O31 Dy1 102.0(14) . .
N3 O32 Dy1 91.8(7) . .
Dy1 O50 H50A 103(10) . .
Dy1 O50 H50B 156(10) . .
H50A O50 H50B 81(10) . .

loop_
_geom_bond_atom_site_label_1
_geom_bond_atom_site_label_2
_geom_bond_distance
_geom_bond_site_symmetry_2
Cr1 F1 1.903(2) 2
Cr1 F1 1.903(2) .
Cr1 N2 2.073(4) 2
Cr1 N2 2.073(4) .
Cr1 N1 2.074(4) 2
Cr1 N1 2.074(4) .
F1 Dy1 2.321(2) .
Dy1 O2 2.324(4) .
Dy1 O5 2.329(3) .
Dy1 O3 2.329(3) .
Dy1 O6 2.381(3) .
Dy1 O1 2.393(4) .
Dy1 O4 2.401(3) .
Dy1 O50 2.40(2) .
Dy1 O31 2.43(2) .
Dy1 O32 2.628(7) .
N1 C5 1.342(6) .
N1 C1 1.347(6) .
N2 C6 1.348(6) .
N2 C10 1.358(5) .
O1 C12 1.247(6) .
O2 C14 1.255(7) .
O3 C17 1.260(5) .
O4 C19 1.250(6) .
O5 C22 1.270(6) .
O6 C24 1.246(7) .
C1 C2 1.386(7) .
C1 H1 0.9500 .
C2 C3 1.364(8) .
C2 H2 0.9500 .
C3 C4 1.381(8) .
C3 H3 0.9500 .
C4 C5 1.395(7) .
C4 H4 0.9500 .
C5 H5 0.9500 .
C6 C7 1.384(7) .
C6 H6 0.9500 .
C7 C8 1.392(7) .
C7 H7 0.9500 .
C8 C9 1.378(7) .
C8 H8 0.9500 .
C9 C10 1.379(6) .
C9 H9 0.9500 .
C10 H10 0.9500 .
C11 F4 1.290(8) .
C11 F2 1.306(7) .
C11 F3 1.334(9) .
C11 C12 1.528(8) .
C12 C13 1.390(8) .
C13 C14 1.373(8) .
C13 H13 0.9500 .
C14 C15 1.540(8) .
C15 F7 1.248(8) .
C15 F5 1.285(8) .
C15 F6 1.313(9) .
C16 F9 1.323(7) .
C16 F8 1.325(6) .
C16 F10 1.336(7) .
C16 C17 1.523(8) .
C17 C18 1.392(7) .
C18 C19 1.388(8) .
C18 H18 0.9500 .
C19 C20 1.539(7) .
C20 F13 1.311(9) .
C20 F12 1.324(7) .
C20 F11 1.324(9) .
C21 F15 1.303(9) .
C21 F14 1.333(7) .
C21 F16 1.338(8) .
C21 C22 1.544(9) .
C22 C23 1.372(7) .
C23 C24 1.385(9) .
C23 H23 0.9500 .
C24 C25 1.530(7) .
C25 F19 1.203(12) .
C25 F18 1.243(11) .
C25 F17 1.275(10) .
N3 O31 1.213(16) .
N3 O32 1.232(13) .
N3 O33 1.245(14) .
O50 H50A 0.85(2) .
O50 H50B 0.84(2) .
